data_4346865
loop_
_publ_author_name
'Mognon, Lorenzo'
'Benet-Buchholz, Jordi'
'Llobet, Antoni'

_publ_section_title
;
 Single Site Isomeric Ru WOCs with an Electron-Withdrawing Group:
 Synthesis, Electrochemical Characterization, and Reactivity.
;
_journal_issue 24
_journal_name_full 'Inorganic chemistry'
_journal_page_first 11948
_journal_page_last 11957
_journal_paper_doi 10.1021/acs.inorgchem.5b02260
_journal_volume 54
_journal_year 2015
_chemical_formula_sum 'C16 H27 Cl2 N3 O5 Ru S2'
_chemical_formula_weight 577.49
_space_group_IT_number 14
_space_group_name_Hall '-P 2ybc'
_space_group_name_H-M_alt 'P 1 21/c 1'
_symmetry_cell_setting monoclinic
_symmetry_space_group_name_H-M 'P 1 21/c 1'
_atom_sites_solution_hydrogens mixed
_audit_creation_method SHELXL-2014/6
_cell_angle_alpha 90
_cell_angle_beta 98.270(4)
_cell_angle_gamma 90
_cell_formula_units_Z 4
_cell_length_a 7.7252(7)
_cell_length_b 26.715(3)
_cell_length_c 11.0356(10)
_cell_measurement_reflns_used 2842
_cell_measurement_temperature 100(2)
_cell_measurement_theta_max 25.56
_cell_measurement_theta_min 2.41
_cell_volume 2253.8(4)
_computing_cell_refinement 'Bruker APEX2 v2011.4-0'
_computing_data_collection 'Bruker APEX2 v2011.4-0'
_computing_data_reduction 'Bruker SAINT V7.60A'
_computing_molecular_graphics 'Bruker SHELXTL'
_computing_publication_material 'Bruker SHELXTL'
_computing_structure_refinement 'SHELXL-2014 (Sheldrick, 2014)'
_computing_structure_solution 'SHELXS-2014 (Sheldrick, 2014)'
_diffrn_ambient_temperature 100(2)
_diffrn_detector_area_resol_mean 512
_diffrn_detector_type '4K CCD area detector APEX II'
_diffrn_measured_fraction_theta_full 0.975
_diffrn_measured_fraction_theta_max 0.958
_diffrn_measurement_device_type 'Kappa 4-axis goniometer bruker-nonius'
_diffrn_measurement_method
;
 Fullsphere data collection, phi and omega scans
;
_diffrn_measurement_specimen_support 'magnetic support with MicroMount'
_diffrn_radiation_monochromator 'Multilayer Montel 200 mirrors'
_diffrn_radiation_type MoK\a
_diffrn_radiation_wavelength 0.71073
_diffrn_reflns_av_R_equivalents 0.0410
_diffrn_reflns_av_unetI/netI 0.0728
_diffrn_reflns_Laue_measured_fraction_full 0.975
_diffrn_reflns_Laue_measured_fraction_max 0.958
_diffrn_reflns_limit_h_max 9
_diffrn_reflns_limit_h_min -9
_diffrn_reflns_limit_k_max 32
_diffrn_reflns_limit_k_min -26
_diffrn_reflns_limit_l_max 10
_diffrn_reflns_limit_l_min -13
_diffrn_reflns_number 9268
_diffrn_reflns_point_group_measured_fraction_full 0.975
_diffrn_reflns_point_group_measured_fraction_max 0.958
_diffrn_reflns_theta_full 25.242
_diffrn_reflns_theta_max 25.625
_diffrn_reflns_theta_min 2.015
_diffrn_source 'Rotating anode X-ray tube'
_diffrn_source_current 70
_diffrn_source_power 50
_diffrn_source_size '0.3 mm x 0.3 mm fine focus'
_diffrn_source_type 'Bruker-Nonius FR 591'
_exptl_absorpt_coefficient_mu 1.150
_exptl_absorpt_correction_T_max 0.945
_exptl_absorpt_correction_T_min 0.788
_exptl_absorpt_correction_type empirical
_exptl_absorpt_process_details
; 
 SADABS Version 2008/1 Bruker-Nonius
 Blessing, Acta Cryst. (1995) A51 33-38
;
_exptl_crystal_colour yellow
_exptl_crystal_density_diffrn 1.702
_exptl_crystal_description needle
_exptl_crystal_F_000 1176
_exptl_crystal_size_max 0.30
_exptl_crystal_size_mid 0.05
_exptl_crystal_size_min 0.05
_refine_diff_density_max 0.805
_refine_diff_density_min -0.855
_refine_diff_density_rms 0.121
_refine_ls_extinction_method none
_refine_ls_goodness_of_fit_ref 1.035
_refine_ls_hydrogen_treatment constr
_refine_ls_matrix_type full
_refine_ls_number_parameters 308
_refine_ls_number_reflns 4078
_refine_ls_number_restraints 123
_refine_ls_restrained_S_all 1.021
_refine_ls_R_factor_all 0.0779
_refine_ls_R_factor_gt 0.0420
_refine_ls_shift/su_max 0.001
_refine_ls_shift/su_mean 0.000
_refine_ls_structure_factor_coef Fsqd
_refine_ls_weighting_details 'w=1/[\s^2^(Fo^2^)+(0.0376P)^2^] where P=(Fo^2^+2Fc^2^)/3'
_refine_ls_weighting_scheme calc
_refine_ls_wR_factor_gt 0.0768
_refine_ls_wR_factor_ref 0.0873
_reflns_Friedel_coverage 0.000
_reflns_number_gt 2906
_reflns_number_total 4078
_reflns_threshold_expression 'I > 2\s(I)'
_cod_data_source_file ic5b02260_si_002.cif
_cod_data_source_block LM272LIQ_0m
_cod_depositor_comments
;
The following automatic conversions were performed:

data item '_symmetry_cell_setting' value 'Monoclinic' was changed to
'monoclinic' in accordance with the
/home/saulius/struct/COD-crude-data/automatic-downloads/DataCite-retrospective/ACS/depositions/lib/dictionaries/cif_core.dic
dictionary named 'cif_core.dic' version 2.4.2 last updated on
2011-04-26.

Automatic conversion script
Id: cif_fix_values 6909 2019-04-08 15:41:33Z antanas 
;
_cod_original_cell_volume 2253.9(4)
_cod_original_sg_symbol_H-M P2(1)/c
_cod_database_code 4346865
_shelx_space_group_comment
;
The symmetry employed for this shelxl refinement is uniquely defined
by the following loop, which should always be used as a source of
symmetry information in preference to the above space-group names.
They are only intended as comments.
;
_shelx_estimated_absorpt_t_min 0.724
_shelx_estimated_absorpt_t_max 0.945
_shelxl_version_number 2014/6

loop_
_space_group_symop_operation_xyz
'x, y, z'
'-x, y+1/2, -z+1/2'
'-x, -y, -z'
'x, -y-1/2, z-1/2'

loop_
_atom_site_label
_atom_site_type_symbol
_atom_site_fract_x
_atom_site_fract_y
_atom_site_fract_z
_atom_site_U_iso_or_equiv
_atom_site_adp_type
_atom_site_occupancy
_atom_site_site_symmetry_order
_atom_site_calc_flag
_atom_site_refinement_flags_posn
_atom_site_refinement_flags_adp
_atom_site_refinement_flags_occupancy
_atom_site_disorder_assembly
_atom_site_disorder_group
Ru1 Ru 0.88017(5) 0.36193(2) 0.20215(3) 0.01578(12) Uani 1 1 d . . . . .
Cl1 Cl 1.00662(15) 0.28741(4) 0.12849(11) 0.0229(3) Uani 1 1 d . . . . .
Cl2 Cl 0.73038(14) 0.37796(4) -0.00393(10) 0.0222(3) Uani 1 1 d . . . . .
S1 S 1.01968(14) 0.35357(4) 0.39368(11) 0.0190(3) Uani 1 1 d . . . . .
S2 S 0.64815(14) 0.31856(4) 0.24809(11) 0.0179(3) Uani 1 1 d . . . . .
N1 N 1.0695(4) 0.41268(14) 0.1519(3) 0.0159(8) Uani 1 1 d . . . . .
N2 N 0.7905(5) 0.42927(13) 0.2475(3) 0.0170(9) Uani 1 1 d . . . . .
N3 N 0.6494(4) 0.44369(13) 0.2950(3) 0.0170(9) Uani 1 1 d . . . . .
H3A H 0.5722 0.4234 0.3201 0.020 Uiso 1 1 calc R U . . .
O1 O 0.3765(4) 0.49595(11) 0.3833(3) 0.0255(8) Uani 1 1 d . . . . .
O2 O 0.5020(4) 0.56837(11) 0.3328(3) 0.0212(7) Uani 1 1 d . . . . .
O3 O 0.9074(4) 0.35336(12) 0.4909(3) 0.0267(8) Uani 1 1 d . . . . .
O4 O 0.5171(4) 0.34857(11) 0.3039(3) 0.0233(8) Uani 1 1 d . . . . .
C1 C 1.2098(6) 0.40069(18) 0.0995(4) 0.0199(11) Uani 1 1 d . . . . .
H1 H 1.2362 0.3663 0.0902 0.024 Uiso 1 1 calc R U . . .
C2 C 1.3178(6) 0.43611(18) 0.0585(4) 0.0234(11) Uani 1 1 d . . . . .
H2 H 1.4168 0.4263 0.0222 0.028 Uiso 1 1 calc R U . . .
C3 C 1.2787(6) 0.48614(19) 0.0714(4) 0.0232(11) Uani 1 1 d . . . . .
H3 H 1.3503 0.5113 0.0431 0.028 Uiso 1 1 calc R U . . .
C4 C 1.1352(6) 0.49932(18) 0.1255(4) 0.0211(11) Uani 1 1 d . . . . .
H4 H 1.1072 0.5335 0.1361 0.025 Uiso 1 1 calc R U . . .
C5 C 1.0332(6) 0.46191(17) 0.1640(4) 0.0172(10) Uani 1 1 d . . . . .
C6 C 0.8747(6) 0.47105(16) 0.2208(4) 0.0185(10) Uani 1 1 d . . . . .
C7 C 0.7851(6) 0.51310(17) 0.2534(4) 0.0185(10) Uani 1 1 d . . . . .
H7 H 0.8164 0.5472 0.2455 0.022 Uiso 1 1 calc R U . . .
C8 C 0.6425(6) 0.49476(16) 0.2990(4) 0.0173(10) Uani 1 1 d . . . . .
C9 C 0.4924(6) 0.51865(18) 0.3438(4) 0.0201(11) Uani 1 1 d . . . . .
C10 C 0.3569(6) 0.59714(17) 0.3702(5) 0.0246(12) Uani 1 1 d . . . . .
H10A H 0.3532 0.5928 0.4589 0.030 Uiso 1 1 calc R U . . .
H10B H 0.2440 0.5858 0.3245 0.030 Uiso 1 1 calc R U . . .
C11 C 0.3898(7) 0.65074(17) 0.3418(5) 0.0289(12) Uani 1 1 d . . . . .
H11A H 0.5001 0.6617 0.3896 0.043 Uiso 1 1 calc R U . . .
H11B H 0.2937 0.6714 0.3629 0.043 Uiso 1 1 calc R U . . .
H11C H 0.3970 0.6542 0.2543 0.043 Uiso 1 1 calc R U . . .
C12 C 1.1754(6) 0.40207(17) 0.4339(5) 0.0268(12) Uani 1 1 d . . . . .
H12A H 1.1170 0.4347 0.4228 0.040 Uiso 1 1 calc R U . . .
H12B H 1.2671 0.4001 0.3813 0.040 Uiso 1 1 calc R U . . .
H12C H 1.2277 0.3982 0.5197 0.040 Uiso 1 1 calc R U . . .
C13 C 1.1632(6) 0.30138(17) 0.4203(4) 0.0225(11) Uani 1 1 d . . . . .
H13A H 1.2159 0.3009 0.5065 0.034 Uiso 1 1 calc DR U . . .
H13B H 1.2555 0.3041 0.3683 0.034 Uiso 1 1 calc R U . . .
H13C H 1.0971 0.2704 0.4007 0.034 Uiso 1 1 calc R U . . .
C14 C 0.6980(6) 0.26528(17) 0.3440(4) 0.0245(11) Uani 1 1 d . . . . .
H14A H 0.7552 0.2762 0.4248 0.037 Uiso 1 1 calc R U . . .
H14B H 0.7765 0.2429 0.3071 0.037 Uiso 1 1 calc R U . . .
H14C H 0.5897 0.2474 0.3529 0.037 Uiso 1 1 calc R U . . .
C15 C 0.5302(6) 0.28773(17) 0.1195(4) 0.0227(11) Uani 1 1 d . . . . .
H15A H 0.4257 0.2719 0.1433 0.034 Uiso 1 1 calc R U . . .
H15B H 0.6046 0.2621 0.0899 0.034 Uiso 1 1 calc R U . . .
H15C H 0.4954 0.3122 0.0543 0.034 Uiso 1 1 calc R U . . .
O1S O 0.0959(11) 0.1267(3) 0.2220(7) 0.041(3) Uani 0.480(9) 1 d D U P A 1
H1S H -0.0064 0.1170 0.2265 0.061 Uiso 0.480(9) 1 calc R U P A 1
C1S C 0.145(4) 0.1644(7) 0.3120(19) 0.036(4) Uani 0.480(9) 1 d D U P A 1
H1S1 H 0.2641 0.1582 0.3525 0.054 Uiso 0.480(9) 1 d R U P A 1
H1S2 H 0.0640 0.1636 0.3730 0.054 Uiso 0.480(9) 1 d R U P A 1
H1S3 H 0.1390 0.1973 0.2725 0.054 Uiso 0.480(9) 1 d R U P A 1
O1S' O 0.0337(11) 0.1172(3) 0.3274(9) 0.031(3) Uani 0.390(8) 1 d D U P B 2
H2S H -0.0467 0.1235 0.3689 0.047 Uiso 0.390(8) 1 calc R U P B 2
C1S' C 0.115(5) 0.1627(9) 0.299(3) 0.036(4) Uani 0.390(8) 1 d D U P B 2
H1W4 H 0.1536 0.1813 0.3749 0.054 Uiso 0.390(8) 1 d R U P B 2
H1W5 H 0.0318 0.1831 0.2448 0.054 Uiso 0.390(8) 1 d R U P B 2
H1W6 H 0.2169 0.1552 0.2584 0.054 Uiso 0.390(8) 1 d R U P B 2
O1S" O 0.264(3) 0.2079(10) 0.2545(11) 0.036(6) Uani 0.130(7) 1 d D U P C 3
H3S H 0.2958 0.2009 0.1869 0.055 Uiso 0.130(7) 1 d R U P C 3
C1S" C 0.192(8) 0.1644(19) 0.304(7) 0.037(5) Uani 0.130(7) 1 d D U P C 3
H1W7 H 0.2714 0.1530 0.3759 0.055 Uiso 0.130(7) 1 d R U P C 3
H1W8 H 0.1785 0.1379 0.2418 0.055 Uiso 0.130(7) 1 d R U P C 3
H1W9 H 0.0780 0.1725 0.3274 0.055 Uiso 0.130(7) 1 d R U P C 3

loop_
_atom_site_aniso_label
_atom_site_aniso_U_11
_atom_site_aniso_U_22
_atom_site_aniso_U_33
_atom_site_aniso_U_23
_atom_site_aniso_U_13
_atom_site_aniso_U_12
Ru1 0.01432(18) 0.0172(2) 0.01636(19) 0.00061(18) 0.00394(15) 0.00094(17)
Cl1 0.0236(6) 0.0221(7) 0.0236(6) -0.0026(5) 0.0054(5) 0.0045(5)
Cl2 0.0210(6) 0.0269(7) 0.0188(6) 0.0007(5) 0.0031(5) 0.0019(5)
S1 0.0182(6) 0.0199(7) 0.0187(6) 0.0004(5) 0.0026(5) -0.0002(5)
S2 0.0154(5) 0.0183(7) 0.0203(6) -0.0011(5) 0.0039(5) -0.0018(5)
N1 0.0126(18) 0.019(2) 0.015(2) 0.0055(17) -0.0008(17) 0.0013(16)
N2 0.0140(19) 0.017(2) 0.020(2) 0.0042(17) 0.0026(18) 0.0013(16)
N3 0.0115(19) 0.019(2) 0.023(2) 0.0008(18) 0.0106(18) 0.0008(16)
O1 0.0200(17) 0.025(2) 0.034(2) -0.0003(16) 0.0093(17) -0.0014(15)
O2 0.0208(16) 0.0170(19) 0.0270(19) 0.0001(15) 0.0070(15) 0.0051(14)
O3 0.0273(18) 0.031(2) 0.0226(18) -0.0002(16) 0.0078(16) 0.0004(15)
O4 0.0182(16) 0.0223(19) 0.0316(19) -0.0013(15) 0.0108(16) 0.0006(14)
C1 0.015(2) 0.025(3) 0.018(2) 0.002(2) -0.002(2) 0.002(2)
C2 0.015(2) 0.034(3) 0.020(3) 0.007(2) 0.003(2) 0.002(2)
C3 0.017(2) 0.030(3) 0.022(3) 0.008(2) 0.001(2) -0.006(2)
C4 0.019(2) 0.023(3) 0.020(3) 0.003(2) -0.003(2) -0.001(2)
C5 0.013(2) 0.025(3) 0.011(2) 0.006(2) -0.004(2) 0.003(2)
C6 0.018(2) 0.019(3) 0.019(3) 0.001(2) 0.003(2) 0.000(2)
C7 0.019(2) 0.013(3) 0.023(3) -0.001(2) 0.001(2) 0.000(2)
C8 0.018(2) 0.019(3) 0.015(2) 0.000(2) 0.002(2) 0.003(2)
C9 0.021(2) 0.023(3) 0.015(2) -0.002(2) -0.001(2) 0.001(2)
C10 0.022(2) 0.025(3) 0.027(3) -0.002(2) 0.006(2) 0.006(2)
C11 0.030(3) 0.023(3) 0.033(3) -0.002(2) 0.004(3) 0.007(2)
C12 0.028(3) 0.022(3) 0.027(3) 0.001(2) -0.008(2) -0.003(2)
C13 0.019(2) 0.027(3) 0.020(3) -0.002(2) -0.002(2) 0.000(2)
C14 0.025(3) 0.025(3) 0.023(3) 0.001(2) 0.003(2) -0.003(2)
C15 0.024(3) 0.021(3) 0.023(3) 0.000(2) 0.002(2) -0.002(2)
O1S 0.043(3) 0.039(3) 0.039(3) -0.0020(18) 0.0031(19) 0.0046(18)
C1S 0.041(9) 0.033(6) 0.033(6) 0.002(5) 0.005(7) -0.004(6)
O1S' 0.030(5) 0.031(5) 0.033(5) -0.009(4) 0.006(4) 0.001(4)
C1S' 0.040(8) 0.031(6) 0.033(7) -0.005(6) -0.007(7) -0.006(6)
O1S" 0.035(10) 0.037(9) 0.036(10) -0.001(8) 0.003(9) 0.000(8)
C1S" 0.039(9) 0.037(8) 0.035(9) -0.002(8) 0.004(9) -0.001(8)

loop_
_atom_type_symbol
_atom_type_description
_atom_type_scat_dispersion_real
_atom_type_scat_dispersion_imag
_atom_type_scat_source
C C 0.0033 0.0016 'International Tables Vol C Tables 4.2.6.8 and 6.1.1.4'
H H 0.0000 0.0000 'International Tables Vol C Tables 4.2.6.8 and 6.1.1.4'
N N 0.0061 0.0033 'International Tables Vol C Tables 4.2.6.8 and 6.1.1.4'
O O 0.0106 0.0060 'International Tables Vol C Tables 4.2.6.8 and 6.1.1.4'
S S 0.1246 0.1234 'International Tables Vol C Tables 4.2.6.8 and 6.1.1.4'
Cl Cl 0.1484 0.1585 'International Tables Vol C Tables 4.2.6.8 and 6.1.1.4'
Ru Ru -1.2594 0.8363 'International Tables Vol C Tables 4.2.6.8 and 6.1.1.4'

loop_
_geom_angle_atom_site_label_1
_geom_angle_atom_site_label_2
_geom_angle_atom_site_label_3
_geom_angle
N2 Ru1 N1 76.67(13)
N2 Ru1 S1 89.46(11)
N1 Ru1 S1 93.09(10)
N2 Ru1 S2 95.17(10)
N1 Ru1 S2 170.57(10)
S1 Ru1 S2 91.54(4)
N2 Ru1 Cl1 172.37(10)
N1 Ru1 Cl1 96.40(10)
S1 Ru1 Cl1 94.16(4)
S2 Ru1 Cl1 91.45(4)
N2 Ru1 Cl2 86.60(11)
N1 Ru1 Cl2 84.06(10)
S1 Ru1 Cl2 175.59(4)
S2 Ru1 Cl2 90.81(4)
Cl1 Ru1 Cl2 89.51(4)
O3 S1 C13 107.1(2)
O3 S1 C12 105.6(2)
C13 S1 C12 98.4(2)
O3 S1 Ru1 115.70(14)
C13 S1 Ru1 115.93(16)
C12 S1 Ru1 112.25(17)
O4 S2 C15 106.2(2)
O4 S2 C14 106.6(2)
C15 S2 C14 98.4(2)
O4 S2 Ru1 115.19(13)
C15 S2 Ru1 113.09(16)
C14 S2 Ru1 115.68(16)
C1 N1 C5 117.8(4)
C1 N1 Ru1 126.2(3)
C5 N1 Ru1 115.7(3)
N3 N2 C6 107.2(3)
N3 N2 Ru1 133.3(3)
C6 N2 Ru1 119.4(3)
N2 N3 C8 109.8(3)
C9 O2 C10 116.1(3)
N1 C1 C2 122.9(4)
C1 C2 C3 118.6(4)
C4 C3 C2 119.5(4)
C5 C4 C3 118.7(4)
N1 C5 C4 122.6(4)
N1 C5 C6 113.5(4)
C4 C5 C6 123.9(4)
N2 C6 C7 109.8(4)
N2 C6 C5 114.4(4)
C7 C6 C5 135.8(4)
C8 C7 C6 105.2(4)
N3 C8 C7 108.0(4)
N3 C8 C9 118.7(4)
C7 C8 C9 133.2(4)
O1 C9 O2 125.7(4)
O1 C9 C8 124.2(4)
O2 C9 C8 110.1(4)
O2 C10 C11 106.4(4)

loop_
_geom_bond_atom_site_label_1
_geom_bond_atom_site_label_2
_geom_bond_distance
Ru1 N2 2.017(4)
Ru1 N1 2.126(3)
Ru1 S1 2.2413(13)
Ru1 S2 2.2525(11)
Ru1 Cl1 2.4098(11)
Ru1 Cl2 2.4367(12)
S1 O3 1.473(3)
S1 C13 1.779(5)
S1 C12 1.780(5)
S2 O4 1.492(3)
S2 C15 1.775(5)
S2 C14 1.783(5)
N1 C1 1.339(5)
N1 C5 1.355(6)
N2 N3 1.332(5)
N2 C6 1.346(5)
N3 C8 1.366(5)
O1 C9 1.213(5)
O2 C9 1.337(5)
O2 C10 1.467(5)
C1 C2 1.380(6)
C2 C3 1.382(6)
C3 C4 1.379(6)
C4 C5 1.377(6)
C5 C6 1.474(6)
C6 C7 1.393(6)
C7 C8 1.366(6)
C8 C9 1.471(6)
C10 C11 1.495(6)
O1S C1S 1.426(9)
O1S' C1S' 1.426(19)
O1S" C1S" 1.43(2)

loop_
_geom_torsion_atom_site_label_1
_geom_torsion_atom_site_label_2
_geom_torsion_atom_site_label_3
_geom_torsion_atom_site_label_4
_geom_torsion
C6 N2 N3 C8 0.0(5)
Ru1 N2 N3 C8 -175.2(3)
C5 N1 C1 C2 0.3(6)
Ru1 N1 C1 C2 173.5(3)
N1 C1 C2 C3 -0.4(7)
C1 C2 C3 C4 0.7(7)
C2 C3 C4 C5 -0.8(7)
C1 N1 C5 C4 -0.5(6)
Ru1 N1 C5 C4 -174.3(3)
C1 N1 C5 C6 179.1(4)
Ru1 N1 C5 C6 5.2(5)
C3 C4 C5 N1 0.7(7)
C3 C4 C5 C6 -178.8(4)
N3 N2 C6 C7 0.5(5)
Ru1 N2 C6 C7 176.5(3)
N3 N2 C6 C5 -178.5(4)
Ru1 N2 C6 C5 -2.5(5)
N1 C5 C6 N2 -1.9(6)
C4 C5 C6 N2 177.6(4)
N1 C5 C6 C7 179.4(5)
C4 C5 C6 C7 -1.1(9)
N2 C6 C7 C8 -0.8(5)
C5 C6 C7 C8 177.9(5)
N2 N3 C8 C7 -0.6(5)
N2 N3 C8 C9 177.5(4)
C6 C7 C8 N3 0.8(5)
C6 C7 C8 C9 -176.9(5)
C10 O2 C9 O1 -1.1(7)
C10 O2 C9 C8 178.0(4)
N3 C8 C9 O1 3.5(7)
C7 C8 C9 O1 -179.0(5)
N3 C8 C9 O2 -175.6(4)
C7 C8 C9 O2 1.9(7)
C9 O2 C10 C11 -176.2(4)
